data_7050085
loop_
_publ_author_name
'Sergey P. Gromov'
'Artem I. Vedernikov'
'Evgeny N. Ushakov'
'Natalia A. Lobova'
'Asya A. Botsmanova'
'Lyudmila G. Kuz'mina'
'Andrei V. Churakov'
'Yuri A. Strelenko'
'Michael V. Alfimov'
'Judith A. K. Howard'
'Dan Johnels'
'Ulf G. Edlund'

_publ_section_title
;
 Novel supramolecular charge-transfer systems based on
 bis(18-crown-6)stilbene and viologen analogues bearing two
 ammonioalkyl groups
;
_journal_issue 7
_journal_name_full 'New Journal of Chemistry'
_journal_page_first 881
_journal_paper_doi 10.1039/b500667h
_journal_volume 29
_journal_year 2005
_chemical_formula_sum 'C18 H20 O4'
_chemical_formula_weight 300.34
_chemical_name_systematic
;
?
;
_space_group_IT_number 14
_symmetry_cell_setting monoclinic
_symmetry_space_group_name_Hall '-P 2ybc'
_symmetry_space_group_name_H-M 'P 1 21/c 1'
_atom_sites_solution_hydrogens geom
_atom_sites_solution_primary direct
_atom_sites_solution_secondary difmap
_audit_creation_method SHELXL-97
_cell_angle_alpha 90.00
_cell_angle_beta 92.500(3)
_cell_angle_gamma 90.00
_cell_formula_units_Z 2
_cell_length_a 8.9484(5)
_cell_length_b 6.7152(3)
_cell_length_c 12.4323(7)
_cell_measurement_temperature 120(2)
_cell_volume 746.35(7)
_computing_structure_refinement 'SHELXL-97 (Sheldrick, 1997)'
_computing_structure_solution 'SHELXS-97 (Sheldrick, 1990)'
_diffrn_ambient_temperature 120(2)
_diffrn_measured_fraction_theta_full 0.987
_diffrn_measured_fraction_theta_max 0.987
_diffrn_radiation_monochromator graphite
_diffrn_radiation_source 'fine-focus sealed tube'
_diffrn_radiation_type MoK\a
_diffrn_radiation_wavelength 0.71073
_diffrn_reflns_av_R_equivalents 0.0278
_diffrn_reflns_av_sigmaI/netI 0.0310
_diffrn_reflns_limit_h_max 9
_diffrn_reflns_limit_h_min -8
_diffrn_reflns_limit_k_max 7
_diffrn_reflns_limit_k_min -7
_diffrn_reflns_limit_l_max 12
_diffrn_reflns_limit_l_min -13
_diffrn_reflns_number 2775
_diffrn_reflns_theta_full 23.26
_diffrn_reflns_theta_max 23.26
_diffrn_reflns_theta_min 2.28
_exptl_absorpt_coefficient_mu 0.094
_exptl_absorpt_correction_T_max 0.9907
_exptl_absorpt_correction_T_min 0.9671
_exptl_crystal_density_diffrn 1.336
_exptl_crystal_density_method 'not measured'
_exptl_crystal_F_000 320
_exptl_crystal_size_max 0.36
_exptl_crystal_size_mid 0.24
_exptl_crystal_size_min 0.10
_refine_diff_density_max 0.168
_refine_diff_density_min -0.149
_refine_diff_density_rms 0.036
_refine_ls_extinction_coef 0.007(3)
_refine_ls_extinction_expression Fc^*^=kFc[1+0.001xFc^2^\l^3^/sin(2\q)]^-1/4^
_refine_ls_extinction_method SHELXL
_refine_ls_goodness_of_fit_ref 1.008
_refine_ls_hydrogen_treatment refall
_refine_ls_matrix_type full
_refine_ls_number_parameters 141
_refine_ls_number_reflns 1064
_refine_ls_number_restraints 0
_refine_ls_restrained_S_all 1.008
_refine_ls_R_factor_all 0.0448
_refine_ls_R_factor_gt 0.0339
_refine_ls_shift/su_max 0.000
_refine_ls_shift/su_mean 0.000
_refine_ls_structure_factor_coef Fsqd
_refine_ls_weighting_details 'calc w=1/[\s^2^(Fo^2^)+(0.0595P)^2^+0.0000P] where P=(Fo^2^+2Fc^2^)/3'
_refine_ls_weighting_scheme calc
_refine_ls_wR_factor_gt 0.0844
_refine_ls_wR_factor_ref 0.0892
_reflns_number_gt 872
_reflns_number_total 1064
_reflns_threshold_expression >2sigma(I)
_cod_data_source_file b500667h.txt
_cod_data_source_block a
_cod_depositor_comments
;
The following automatic conversions were performed:
'_symmetry_cell_setting' value 'Monoclinic' changed to 'monoclinic'
according to '/home/saulius/struct/CIF-dictionaries/cif_core.dic'
dictionary named 'cif_core.dic' version 2.4.1 from 2010-06-29.

Automatic conversion script
Id: cif_fix_enum 1527 2010-12-29 10:47:43Z saulius 
;
_cod_original_sg_symbol_H-M P2(1)/c
_cod_database_code 7050085

loop_
_symmetry_equiv_pos_as_xyz
'x, y, z'
'-x, y+1/2, -z+1/2'
'-x, -y, -z'
'x, -y-1/2, z-1/2'

loop_
_atom_site_label
_atom_site_type_symbol
_atom_site_fract_x
_atom_site_fract_y
_atom_site_fract_z
_atom_site_U_iso_or_equiv
_atom_site_adp_type
_atom_site_occupancy
_atom_site_symmetry_multiplicity
_atom_site_calc_flag
_atom_site_refinement_flags
_atom_site_disorder_assembly
_atom_site_disorder_group
O1 O 0.15564(11) 0.03871(16) 0.06730(8) 0.0222(3) Uani 1 1 d . . .
O2 O 0.03142(10) 0.08495(16) 0.25000(8) 0.0235(4) Uani 1 1 d . . .
C1 C 0.51799(17) -0.0234(2) 0.44987(13) 0.0197(4) Uani 1 1 d . . .
C2 C 0.42267(16) -0.0118(2) 0.35103(12) 0.0180(4) Uani 1 1 d . . .
C3 C 0.48470(17) -0.0423(2) 0.25215(13) 0.0192(4) Uani 1 1 d . . .
C4 C 0.39955(17) -0.0267(2) 0.15578(13) 0.0198(4) Uani 1 1 d . . .
C5 C 0.24907(17) 0.0198(2) 0.15699(12) 0.0185(4) Uani 1 1 d . . .
C6 C 0.18225(16) 0.0469(2) 0.25691(13) 0.0184(4) Uani 1 1 d . . .
C7 C 0.26804(17) 0.0319(2) 0.35168(13) 0.0191(4) Uani 1 1 d . . .
C8 C 0.2141(2) -0.0228(3) -0.03325(13) 0.0244(4) Uani 1 1 d . . .
C9 C -0.04740(19) 0.0730(3) 0.34763(14) 0.0247(4) Uani 1 1 d . . .
H4A H 0.4453(17) -0.050(2) 0.0894(13) 0.018(4) Uiso 1 1 d . . .
H3A H 0.591(2) -0.076(2) 0.2513(13) 0.027(4) Uiso 1 1 d . . .
H7A H 0.2216(17) 0.051(2) 0.4183(14) 0.024(4) Uiso 1 1 d . . .
H8A H 0.128(2) -0.023(2) -0.0834(15) 0.029(5) Uiso 1 1 d . . .
H8B H 0.2586(16) -0.164(3) -0.0275(12) 0.026(4) Uiso 1 1 d . . .
H8C H 0.2928(19) 0.075(3) -0.0568(14) 0.033(5) Uiso 1 1 d . . .
H9A H -0.1529(19) 0.092(2) 0.3247(12) 0.025(4) Uiso 1 1 d . . .
H9B H -0.0152(16) 0.173(3) 0.4004(13) 0.028(4) Uiso 1 1 d . . .
H9C H -0.0363(18) -0.060(3) 0.3830(15) 0.037(5) Uiso 1 1 d . . .
H1A H 0.6176(19) -0.069(2) 0.4362(12) 0.021(4) Uiso 1 1 d . . .

loop_
_atom_site_aniso_label
_atom_site_aniso_U_11
_atom_site_aniso_U_22
_atom_site_aniso_U_33
_atom_site_aniso_U_23
_atom_site_aniso_U_13
_atom_site_aniso_U_12
O1 0.0185(6) 0.0328(7) 0.0150(6) -0.0013(5) -0.0017(5) 0.0033(4)
O2 0.0158(6) 0.0362(7) 0.0186(7) 0.0007(5) 0.0021(4) 0.0039(4)
C1 0.0162(9) 0.0202(9) 0.0227(10) 0.0012(7) 0.0009(7) 0.0002(6)
C2 0.0181(8) 0.0164(8) 0.0194(10) 0.0007(6) -0.0019(7) -0.0017(6)
C3 0.0163(9) 0.0218(9) 0.0193(9) -0.0010(7) -0.0018(7) 0.0007(6)
C4 0.0199(9) 0.0220(9) 0.0178(10) -0.0013(7) 0.0046(7) -0.0004(6)
C5 0.0190(8) 0.0191(9) 0.0168(10) 0.0011(7) -0.0040(7) -0.0024(6)
C6 0.0142(8) 0.0188(8) 0.0223(10) -0.0011(7) 0.0001(7) 0.0009(6)
C7 0.0210(9) 0.0188(9) 0.0176(10) -0.0014(7) 0.0025(8) -0.0010(6)
C8 0.0222(9) 0.0348(11) 0.0161(10) -0.0037(7) 0.0000(8) 0.0034(8)
C9 0.0190(9) 0.0360(11) 0.0192(10) -0.0008(9) 0.0034(7) 0.0021(7)

loop_
_atom_type_symbol
_atom_type_description
_atom_type_scat_dispersion_real
_atom_type_scat_dispersion_imag
_atom_type_scat_source
C C 0.0033 0.0016 'International Tables Vol C Tables 4.2.6.8 and 6.1.1.4'
H H 0.0000 0.0000 'International Tables Vol C Tables 4.2.6.8 and 6.1.1.4'
O O 0.0106 0.0060 'International Tables Vol C Tables 4.2.6.8 and 6.1.1.4'

loop_
_geom_angle_atom_site_label_1
_geom_angle_atom_site_label_2
_geom_angle_atom_site_label_3
_geom_angle
_geom_angle_site_symmetry_1
_geom_angle_site_symmetry_3
_geom_angle_publ_flag
C5 O1 C8 116.70(12) . . ?
C6 O2 C9 117.11(12) . . ?
C1 C1 C2 127.80(19) 3_656 . ?
C3 C2 C7 117.73(14) . . ?
C3 C2 C1 119.63(14) . . ?
C7 C2 C1 122.64(15) . . ?
C2 C3 C4 121.72(15) . . ?
C5 C4 C3 120.19(16) . . ?
O1 C5 C4 124.88(14) . . ?
O1 C5 C6 115.90(13) . . ?
C4 C5 C6 119.21(14) . . ?
O2 C6 C7 125.12(14) . . ?
O2 C6 C5 114.92(13) . . ?
C7 C6 C5 119.96(14) . . ?
C6 C7 C2 121.16(15) . . ?

loop_
_geom_bond_atom_site_label_1
_geom_bond_atom_site_label_2
_geom_bond_distance
_geom_bond_site_symmetry_2
_geom_bond_publ_flag
O1 C5 1.3701(18) . ?
O1 C8 1.4365(19) . ?
O2 C6 1.3726(17) . ?
O2 C9 1.4324(19) . ?
C1 C1 1.338(3) 3_656 ?
C1 C2 1.467(2) . ?
C2 C3 1.386(2) . ?
C2 C7 1.415(2) . ?
C3 C4 1.396(2) . ?
C4 C5 1.383(2) . ?
C5 C6 1.414(2) . ?
C6 C7 1.382(2) . ?
